data_7211889
loop_
_publ_author_name
'Cheng, Jian-Kai'
'Zhang, Jian'
'Yin, Pei-Xiu'
'Lin, Qi-Pu'
'Li, Zhao-Ji'
'Yao, Yuan-Gen'

_publ_section_title
;
 Capturing in situ generated NH&#xE001;CH--N&#xE001;NH molecule via the
 templating synthesis of a 4-connected open Cd(ii) framework
;
_journal_issue 4
_journal_name_full CrystEngComm
_journal_page_first 1024
_journal_paper_doi 10.1039/b916206b
_journal_volume 12
_journal_year 2010
_chemical_formula_moiety '2(C2 H Cd N3 S), C H3 N3'
_chemical_formula_sum 'C5 H5 Cd2 N9 S2'
_chemical_formula_weight 480.10
_chemical_name_systematic
;
?
;
_space_group_IT_number 15
_symmetry_cell_setting monoclinic
_symmetry_space_group_name_Hall '-C 2yc'
_symmetry_space_group_name_H-M 'C 1 2/c 1'
_atom_sites_solution_hydrogens geom
_atom_sites_solution_primary direct
_atom_sites_solution_secondary difmap
_audit_creation_method SHELXL-97
_cell_angle_alpha 90.00
_cell_angle_beta 92.890(8)
_cell_angle_gamma 90.00
_cell_formula_units_Z 4
_cell_length_a 10.488(4)
_cell_length_b 10.212(4)
_cell_length_c 11.273(4)
_cell_measurement_reflns_used 1630
_cell_measurement_temperature 296(2)
_cell_measurement_theta_max 27.48
_cell_measurement_theta_min 3.38
_cell_volume 1205.8(8)
_computing_cell_refinement CrystalClear
_computing_data_collection 'CrystalClear (Rigaku, 2005)'
_computing_data_reduction CrystalClear
_computing_molecular_graphics 'SHELXTL (Bruker, 2002)'
_computing_publication_material SHELXTL
_computing_structure_refinement 'SHELXL97 (Sheldrick, 1997)'
_computing_structure_solution 'SHELXS97 (Sheldrick, 1997)'
_diffrn_ambient_temperature 296(2)
_diffrn_measured_fraction_theta_full 0.984
_diffrn_measured_fraction_theta_max 0.984
_diffrn_measurement_device_type 'Rigaku Mercury CCD diffractometer'
_diffrn_measurement_method '\w scans'
_diffrn_radiation_monochromator graphite
_diffrn_radiation_source 'fine-focus sealed tube'
_diffrn_radiation_type MoK\a
_diffrn_radiation_wavelength 0.71073
_diffrn_reflns_av_R_equivalents 0.0178
_diffrn_reflns_av_sigmaI/netI 0.0178
_diffrn_reflns_limit_h_max 13
_diffrn_reflns_limit_h_min -13
_diffrn_reflns_limit_k_max 13
_diffrn_reflns_limit_k_min -13
_diffrn_reflns_limit_l_max 14
_diffrn_reflns_limit_l_min -10
_diffrn_reflns_number 4455
_diffrn_reflns_theta_full 27.48
_diffrn_reflns_theta_max 27.48
_diffrn_reflns_theta_min 3.38
_diffrn_standards_decay_% none
_diffrn_standards_interval_count none
_diffrn_standards_interval_time none
_diffrn_standards_number none
_exptl_absorpt_coefficient_mu 3.868
_exptl_absorpt_correction_T_max .48
_exptl_absorpt_correction_T_min .46
_exptl_absorpt_correction_type empirical
_exptl_absorpt_process_details 'SADABS (Sheldrick, 1996)'
_exptl_crystal_colour yellow
_exptl_crystal_density_diffrn 2.645
_exptl_crystal_density_method 'not measured'
_exptl_crystal_description prism
_exptl_crystal_F_000 904
_exptl_crystal_size_max .20
_exptl_crystal_size_mid .20
_exptl_crystal_size_min .20
_refine_diff_density_max 1.271
_refine_diff_density_min -0.972
_refine_diff_density_rms 0.123
_refine_ls_extinction_method none
_refine_ls_goodness_of_fit_ref 1.081
_refine_ls_hydrogen_treatment constr
_refine_ls_matrix_type full
_refine_ls_number_parameters 82
_refine_ls_number_reflns 1372
_refine_ls_number_restraints 28
_refine_ls_restrained_S_all 1.091
_refine_ls_R_factor_gt 0.0268
_refine_ls_shift/su_max 0.001
_refine_ls_shift/su_mean 0.000
_refine_ls_structure_factor_coef Fsqd
_refine_ls_weighting_details 'calc w=1/[\s^2^(Fo^2^)+(0.0239P)^2^+8.7017P] where P=(Fo^2^+2Fc^2^)/3'
_refine_ls_weighting_scheme calc
_refine_ls_wR_factor_gt 0.0601
_refine_ls_wR_factor_ref 0.0617
_reflns_number_gt 1263
_reflns_number_total 1372
_reflns_threshold_expression I>2\s(I)
_cod_data_source_file b916206b.txt
_cod_data_source_block Cd
_cod_depositor_comments
;
The following automatic conversions were performed:

'_symmetry_cell_setting' value 'Monoclinic' changed to 'monoclinic'
according to /home/saulius/struct/CIF-dictionaries/cif_core.dic
dictionary named 'cif_core.dic' version 2.4.2 from 2011-04-26.

Automatic conversion script
Id: cif_fix_values 1891 2012-01-12 08:04:46Z andrius 
;
_cod_original_sg_symbol_H-M C2/c
_cod_database_code 7211889
_refine_ls_r_factor_ref 0.0301

loop_
_symmetry_equiv_pos_as_xyz
'x, y, z'
'-x, y, -z+1/2'
'x+1/2, y+1/2, z'
'-x+1/2, y+1/2, -z+1/2'
'-x, -y, -z'
'x, -y, z-1/2'
'-x+1/2, -y+1/2, -z'
'x+1/2, -y+1/2, z-1/2'

loop_
_atom_site_label
_atom_site_type_symbol
_atom_site_fract_x
_atom_site_fract_y
_atom_site_fract_z
_atom_site_U_iso_or_equiv
_atom_site_adp_type
_atom_site_occupancy
_atom_site_symmetry_multiplicity
_atom_site_calc_flag
_atom_site_refinement_flags
_atom_site_disorder_group
Cd1 Cd 0.63410(3) -0.13621(3) 0.10660(2) 0.02229(10) Uani 1 1 d . .
S1 S 0.39839(9) -0.14701(9) 0.06416(9) 0.0234(2) Uani 1 1 d . .
N1 N 0.2909(3) 0.0934(3) 0.0712(3) 0.0227(7) Uani 1 1 d . .
N2 N 0.2366(3) 0.1759(3) 0.1519(3) 0.0275(7) Uani 1 1 d . .
N3 N 0.3107(3) 0.0005(3) 0.2493(3) 0.0249(7) Uani 1 1 d . .
N4 N -0.0279(17) -0.0923(18) 0.0876(13) 0.257(5) Uani 1 1 d DU .
H4A H -0.1038 -0.0610 0.0777 0.308 Uiso 1 1 d R .
N5 N 0.0075(18) -0.1190(19) 0.1886(13) 0.240(4) Uani 0.50 1 d PDU 2
C1 C 0.3338(3) -0.0113(3) 0.1324(3) 0.0194(7) Uani 1 1 d . .
C2 C 0.2509(4) 0.1167(4) 0.2556(4) 0.0280(9) Uani 1 1 d . .
H2A H 0.2226 0.1516 0.3258 0.034 Uiso 1 1 calc R .
C3 C 0.0075(18) -0.1190(19) 0.1886(13) 0.240(4) Uani 0.50 1 d PDU 1
H3 H 0.0848 -0.1617 0.1804 0.288 Uiso 0.50 1 calc PR 1

loop_
_atom_site_aniso_label
_atom_site_aniso_U_11
_atom_site_aniso_U_22
_atom_site_aniso_U_33
_atom_site_aniso_U_23
_atom_site_aniso_U_13
_atom_site_aniso_U_12
Cd1 0.03029(16) 0.02106(15) 0.01555(16) -0.00107(10) 0.00148(11) 0.00508(10)
S1 0.0251(4) 0.0197(4) 0.0256(5) -0.0039(4) 0.0037(4) 0.0008(3)
N1 0.0280(16) 0.0237(15) 0.0171(17) 0.0019(13) 0.0077(13) 0.0081(12)
N2 0.0355(18) 0.0263(17) 0.0213(18) 0.0004(14) 0.0071(14) 0.0116(14)
N3 0.0351(17) 0.0229(16) 0.0170(17) 0.0019(13) 0.0035(13) 0.0076(13)
N4 0.196(9) 0.345(10) 0.225(10) -0.002(10) -0.027(9) 0.069(9)
N5 0.157(7) 0.338(8) 0.219(9) -0.007(8) -0.046(8) 0.061(7)
C1 0.0189(15) 0.0195(17) 0.0200(19) 0.0027(14) 0.0035(13) 0.0021(13)
C2 0.034(2) 0.029(2) 0.022(2) 0.0002(16) 0.0092(16) 0.0101(17)
C3 0.157(7) 0.338(8) 0.219(9) -0.007(8) -0.046(8) 0.061(7)

loop_
_atom_type_symbol
_atom_type_description
_atom_type_scat_dispersion_real
_atom_type_scat_dispersion_imag
_atom_type_scat_source
C C 0.0033 0.0016 'International Tables Vol C Tables 4.2.6.8 and 6.1.1.4'
H H 0.0000 0.0000 'International Tables Vol C Tables 4.2.6.8 and 6.1.1.4'
Cd Cd -0.8075 1.2024 'International Tables Vol C Tables 4.2.6.8 and 6.1.1.4'
N N 0.0061 0.0033 'International Tables Vol C Tables 4.2.6.8 and 6.1.1.4'
S S 0.1246 0.1234 'International Tables Vol C Tables 4.2.6.8 and 6.1.1.4'

loop_
_geom_angle_atom_site_label_1
_geom_angle_atom_site_label_2
_geom_angle_atom_site_label_3
_geom_angle
_geom_angle_site_symmetry_1
_geom_angle_site_symmetry_3
N3 Cd1 N1 116.58(12) 2_655 5_655
N3 Cd1 N2 105.61(13) 2_655 3_545
N1 Cd1 N2 100.70(12) 5_655 3_545
N3 Cd1 S1 113.04(9) 2_655 .
N1 Cd1 S1 103.10(9) 5_655 .
N2 Cd1 S1 117.64(10) 3_545 .
C1 S1 Cd1 106.49(13) . .
C1 N1 N2 106.6(3) . .
C1 N1 Cd1 119.7(2) . 5_655
N2 N1 Cd1 130.2(2) . 5_655
C2 N2 N1 105.8(3) . .
C2 N2 Cd1 128.7(3) . 3_455
N1 N2 Cd1 125.4(2) . 3_455
C2 N3 C1 103.7(3) . .
C2 N3 Cd1 128.9(3) . 2_655
C1 N3 Cd1 127.4(2) . 2_655
N5 N4 H4A 116.3 . .
N4 N5 N5 152(2) . 2
N1 C1 N3 111.0(3) . .
N1 C1 S1 122.5(3) . .
N3 C1 S1 126.4(3) . .
N2 C2 N3 113.0(4) . .
N2 C2 H2A 123.5 . .
N3 C2 H2A 123.5 . .

loop_
_geom_bond_atom_site_label_1
_geom_bond_atom_site_label_2
_geom_bond_distance
_geom_bond_site_symmetry_2
Cd1 N3 2.197(3) 2_655
Cd1 N1 2.233(3) 5_655
Cd1 N2 2.245(3) 3_545
Cd1 S1 2.4966(14) .
S1 C1 1.738(4) .
N1 C1 1.338(5) .
N1 N2 1.385(4) .
N1 Cd1 2.233(3) 5_655
N2 C2 1.318(5) .
N2 Cd1 2.245(3) 3_455
N3 C2 1.346(5) .
N3 C1 1.358(5) .
N3 Cd1 2.197(3) 2_655
N4 N5 1.210(12) .
N4 H4A 0.8600 .
N5 N5 1.40(3) 2
C2 H2A 0.9300 .

loop_
_geom_torsion_atom_site_label_1
_geom_torsion_atom_site_label_2
_geom_torsion_atom_site_label_3
_geom_torsion_atom_site_label_4
_geom_torsion
_geom_torsion_site_symmetry_1
_geom_torsion_site_symmetry_4
N3 Cd1 S1 C1 15.44(17) 2_655 .
N1 Cd1 S1 C1 -111.30(16) 5_655 .
N2 Cd1 S1 C1 139.00(16) 3_545 .
C1 N1 N2 C2 0.4(4) . .
Cd1 N1 N2 C2 -158.0(3) 5_655 .
C1 N1 N2 Cd1 -175.6(3) . 3_455
Cd1 N1 N2 Cd1 25.9(5) 5_655 3_455
N2 N1 C1 N3 -0.6(4) . .
Cd1 N1 C1 N3 160.6(2) 5_655 .
N2 N1 C1 S1 174.8(3) . .
Cd1 N1 C1 S1 -24.0(4) 5_655 .
C2 N3 C1 N1 0.5(4) . .
Cd1 N3 C1 N1 -177.4(2) 2_655 .
C2 N3 C1 S1 -174.7(3) . .
Cd1 N3 C1 S1 7.5(5) 2_655 .
Cd1 S1 C1 N1 105.4(3) . .
Cd1 S1 C1 N3 -80.0(3) . .
N1 N2 C2 N3 -0.1(5) . .
Cd1 N2 C2 N3 175.7(3) 3_455 .
C1 N3 C2 N2 -0.2(5) . .
Cd1 N3 C2 N2 177.6(3) 2_655 .
